data_7223644
loop_
_publ_author_name
'Xu, Cong'
'Kirillov, Alexander M.'
'Shu, Yubo'
'Liu, Yan'
'Guo, Lirong'
'Yang, Lizi'
'Dou, Wei'
'Liu, Wei'
'Chen, Chunyang'
'Huang, Xin'
'Zhang, Jiayao'
'Liu, Weisheng'

_publ_section_title
;
 Photoluminescence enhancement induced by a halide anion encapsulation in
 a series of novel lanthanide(iii) coordination polymers
;
_journal_issue 7
_journal_name_full CrystEngComm
_journal_page_first 1190
_journal_paper_doi 10.1039/C5CE01901J
_journal_volume 18
_journal_year 2016
_chemical_formula_moiety 'Br, C34 H24 Gd N4 O9, H2 O'
_chemical_formula_sum 'C34 H26 Br Gd N4 O10'
_chemical_formula_weight 887.75
_chemical_name_systematic
;
 ?
;
_space_group_crystal_system monoclinic
_space_group_IT_number 14
_space_group_name_Hall '-P 2ybc'
_space_group_name_H-M_alt 'P 1 21/c 1'
_symmetry_space_group_name_Hall '-P 2ybc'
_symmetry_space_group_name_H-M 'P 1 21/c 1'
_atom_sites_solution_hydrogens mixed
_audit_creation_date 2015-11-23
_audit_creation_method
;
Olex2 1.2
(compiled 2015.09.30 svn.r3233 for OlexSys, GUI svn.r5103)
;
_audit_update_record
;
2015-12-09 deposited with the CCDC.
2015-12-30 downloaded from the CCDC.
;
_cell_angle_alpha 90
_cell_angle_beta 111.81(6)
_cell_angle_gamma 90
_cell_formula_units_Z 4
_cell_length_a 8.865(13)
_cell_length_b 20.83(3)
_cell_length_c 18.31(3)
_cell_measurement_reflns_used 1806
_cell_measurement_temperature 293(2)
_cell_measurement_theta_max 18.578
_cell_measurement_theta_min 2.397
_cell_volume 3139(8)
_computing_cell_refinement 'SAINT v7.60A (Bruker, 2009)'
_computing_data_reduction 'SAINT v7.60A (Bruker, 2009)'
_computing_molecular_graphics 'Olex2 (Dolomanov et al., 2009)'
_computing_publication_material 'Olex2 (Dolomanov et al., 2009)'
_computing_structure_refinement 'XL (Sheldrick, 2008)'
_computing_structure_solution 'XS (Sheldrick, 2008)'
_diffrn_ambient_temperature 296.15
_diffrn_measured_fraction_theta_full 0.814
_diffrn_measured_fraction_theta_max 0.987
_diffrn_measurement_device_type 'Bruker APEX-II CCD'
_diffrn_measurement_method '\f and \w scans'
_diffrn_radiation_monochromator graphite
_diffrn_radiation_type MoK\a
_diffrn_radiation_wavelength 0.71073
_diffrn_reflns_av_R_equivalents 0.1121
_diffrn_reflns_av_unetI/netI 0.1178
_diffrn_reflns_laue_measured_fraction_full 0.814
_diffrn_reflns_laue_measured_fraction_max 0.987
_diffrn_reflns_limit_h_max 9
_diffrn_reflns_limit_h_min -9
_diffrn_reflns_limit_k_max 19
_diffrn_reflns_limit_k_min -23
_diffrn_reflns_limit_l_max 20
_diffrn_reflns_limit_l_min -20
_diffrn_reflns_number 19657
_diffrn_reflns_point_group_measured_fraction_full 0.814
_diffrn_reflns_point_group_measured_fraction_max 0.987
_diffrn_reflns_theta_full 25.242
_diffrn_reflns_theta_max 23.586
_diffrn_reflns_theta_min 1.546
_diffrn_standards_number 0
_exptl_absorpt_coefficient_mu 3.455
_exptl_absorpt_correction_T_max 0.7449
_exptl_absorpt_correction_T_min 0.5468
_exptl_absorpt_correction_type multi-scan
_exptl_absorpt_process_details
;
SADABS-2008/1 (Bruker,2008) was used for absorption correction.
wR2(int) was 0.1248 before and 0.0724 after correction.
The Ratio of minimum to maximum transmission is 0.7341.
The \l/2 correction factor is 0.0015.
;
_exptl_crystal_colour 'clear light yellow'
_exptl_crystal_colour_lustre clear
_exptl_crystal_colour_modifier light
_exptl_crystal_colour_primary yellow
_exptl_crystal_density_diffrn 1.878
_exptl_crystal_description plate
_exptl_crystal_F_000 1748
_exptl_crystal_preparation Luminescent
_exptl_crystal_recrystallization_method 'Hydrothermal synthesis method'
_exptl_crystal_size_max 0.21
_exptl_crystal_size_mid 0.15
_exptl_crystal_size_min 0.13
_refine_diff_density_max 1.046
_refine_diff_density_min -1.372
_refine_diff_density_rms 0.151
_refine_ls_extinction_method none
_refine_ls_goodness_of_fit_ref 1.009
_refine_ls_hydrogen_treatment mixed
_refine_ls_matrix_type full
_refine_ls_number_parameters 461
_refine_ls_number_reflns 4622
_refine_ls_number_restraints 0
_refine_ls_restrained_S_all 1.009
_refine_ls_R_factor_all 0.0864
_refine_ls_R_factor_gt 0.0478
_refine_ls_shift/su_max 0.001
_refine_ls_shift/su_mean 0.000
_refine_ls_structure_factor_coef Fsqd
_refine_ls_weighting_details
;
 w=1/[\s^2^(Fo^2^)]
 where P=(Fo^2^+2Fc^2^)/3
;
_refine_ls_weighting_scheme calc
_refine_ls_wR_factor_gt 0.1003
_refine_ls_wR_factor_ref 0.1174
_reflns_Friedel_coverage 0.000
_reflns_number_gt 3172
_reflns_number_total 4622
_reflns_threshold_expression 'I > 2\s(I)'
_cod_data_source_file c5ce01901j2.cif
_cod_data_source_block p21nnnnn
_cod_depositor_comments 'Adding full bibliography for 7223636--7223644.cif.'
_cod_database_code 7223644
_shelxl_version_number 2013-2
_shelx_space_group_comment
;
The symmetry employed for this shelxl refinement is uniquely defined
by the following loop, which should always be used as a source of
symmetry information in preference to the above space-group names.
They are only intended as comments.
;
_olex2_refinement_description
;
1. Fixed Uiso
 At 1.2 times of:
  All C(H) groups
 At 1.5 times of:
  All O(H,H) groups
2.a Free rotating group:
 O10(H10A,H10B)
2.b Rotating group:
 O9(H9A,H9B)
2.c Aromatic/amide H refined with riding coordinates:
 C24(H24), C21(H21), C20(H20), C27(H27), C26(H26), C29(H29), C25(H25),
 C32(H32), C30(H30), C33(H33), C23(H23), C15(H15), C12(H12), C8(H8), C16(H16),
 C13(H13), C4(H4), C6(H6), C3(H3), C10(H10), C7(H7)
;
_olex2_submission_special_instructions 'No special instructions were received'

loop_
_space_group_symop_operation_xyz
'x, y, z'
'-x, y+1/2, -z+1/2'
'-x, -y, -z'
'x, -y-1/2, z-1/2'

loop_
_atom_site_label
_atom_site_type_symbol
_atom_site_fract_x
_atom_site_fract_y
_atom_site_fract_z
_atom_site_U_iso_or_equiv
_atom_site_adp_type
_atom_site_occupancy
_atom_site_site_symmetry_order
_atom_site_calc_flag
_atom_site_refinement_flags_posn
_atom_site_refinement_flags_adp
_atom_site_refinement_flags_occupancy
Br2 Br 0.5000 0.5000 0.5000 0.0697(5) Uani 1 2 d S T P
O8 O -0.2358(7) 0.5786(3) 0.0444(3) 0.0442(17) Uani 1 1 d . . .
O7 O -0.0181(6) 0.5177(3) 0.0737(3) 0.0345(15) Uani 1 1 d . . .
O6 O 0.8378(8) 0.6768(3) 0.8827(3) 0.0475(17) Uani 1 1 d . . .
O5 O 0.7750(7) 0.5721(3) 0.8771(3) 0.0422(16) Uani 1 1 d . . .
C31 C -0.0499(10) 0.5779(4) 0.1794(4) 0.032(2) Uani 1 1 d . . .
C24 C 0.5491(11) 0.5856(5) 0.7209(5) 0.046(3) Uani 1 1 d . . .
H24 H 0.5670 0.5449 0.7435 0.055 Uiso 1 1 calc R . .
C18 C 0.7598(10) 0.6296(5) 0.8482(5) 0.034(2) Uani 1 1 d . . .
C21 C 0.5005(12) 0.7058(5) 0.6516(5) 0.053(3) Uani 1 1 d . . .
H21 H 0.4855 0.7460 0.6278 0.063 Uiso 1 1 calc R . .
C20 C 0.6125(10) 0.6967(5) 0.7265(4) 0.043(3) Uani 1 1 d . . .
H20 H 0.6719 0.7319 0.7535 0.052 Uiso 1 1 calc R . .
N3 N 0.2847(8) 0.6629(4) 0.5346(4) 0.0379(19) Uani 1 1 d . . .
C22 C 0.4103(10) 0.6530(5) 0.6123(4) 0.036(2) Uani 1 1 d . . .
C27 C 0.0873(11) 0.7076(5) 0.4353(5) 0.050(3) Uani 1 1 d . . .
H27 H 0.0077 0.7356 0.4041 0.060 Uiso 1 1 calc R . .
N4 N 0.1280(8) 0.6481(4) 0.4137(3) 0.0361(19) Uani 1 1 d . . .
C28 C 0.0615(10) 0.6212(4) 0.3348(4) 0.034(2) Uani 1 1 d . . .
C26 C 0.1883(12) 0.7166(5) 0.5120(5) 0.052(3) Uani 1 1 d . . .
H26 H 0.1911 0.7523 0.5429 0.062 Uiso 1 1 calc R . .
C29 C -0.0791(11) 0.6467(5) 0.2805(4) 0.041(2) Uani 1 1 d . . .
H29 H -0.1365 0.6780 0.2957 0.050 Uiso 1 1 calc R . .
C25 C 0.2441(10) 0.6223(5) 0.4752(5) 0.041(2) Uani 1 1 d . . .
H25 H 0.2897 0.5819 0.4762 0.049 Uiso 1 1 calc R . .
C19 C 0.6406(10) 0.6374(5) 0.7634(4) 0.034(2) Uani 1 1 d . . .
C32 C 0.0840(10) 0.5493(5) 0.2369(4) 0.040(2) Uani 1 1 d . . .
H32 H 0.1368 0.5154 0.2232 0.048 Uiso 1 1 calc R . .
C30 C -0.1353(10) 0.6252(5) 0.2020(4) 0.039(2) Uani 1 1 d . . .
H30 H -0.2294 0.6427 0.1651 0.047 Uiso 1 1 calc R . .
C33 C 0.1396(11) 0.5706(4) 0.3140(4) 0.039(2) Uani 1 1 d . . .
H33 H 0.2290 0.5510 0.3518 0.047 Uiso 1 1 calc R . .
C34 C -0.1051(11) 0.5579(4) 0.0946(4) 0.035(2) Uani 1 1 d . . .
C23 C 0.4329(11) 0.5932(5) 0.6462(4) 0.044(3) Uani 1 1 d . . .
H23 H 0.3711 0.5585 0.6194 0.052 Uiso 1 1 calc R . .
O10 O 0.4997(12) 0.8273(4) 0.5311(5) 0.080(2) Uani 1 1 d . . .
H10A H 0.5442 0.8603 0.5575 0.120 Uiso 1 1 d G . .
H10B H 0.4906 0.8322 0.4836 0.120 Uiso 1 1 d G . .
Br1 Br 0.0000 0.5000 0.5000 0.0562(4) Uani 1 2 d S T P
Gd2 Gd 0.75653(5) 0.48718(2) 0.94991(2) 0.02757(17) Uani 1 1 d . . .
O1 O 0.4853(7) 0.5192(3) 0.8870(3) 0.0473(17) Uani 1 1 d . . .
O9 O 0.8873(7) 0.3804(3) 0.9946(3) 0.0394(15) Uani 1 1 d . . .
H9A H 0.9826 0.3855 1.0306 0.059 Uiso 1 1 d GR . .
H9B H 0.8972 0.3602 0.9554 0.059 Uiso 1 1 d GR . .
O2 O 0.3518(7) 0.5544(3) 0.9622(3) 0.0391(16) Uani 1 1 d . . .
O3 O -0.6608(7) 0.5825(3) 0.1559(3) 0.0384(15) Uani 1 1 d . . .
O4 O -0.7852(7) 0.6770(3) 0.1486(3) 0.0440(16) Uani 1 1 d . . .
N2 N -0.2607(8) 0.6834(4) 0.5042(4) 0.0363(19) Uani 1 1 d . . .
N1 N -0.0907(8) 0.6665(4) 0.6226(4) 0.0365(19) Uani 1 1 d . . .
C17 C -0.6836(10) 0.6371(5) 0.1836(5) 0.033(2) Uani 1 1 d . . .
C15 C -0.4496(10) 0.6064(4) 0.3084(4) 0.037(2) Uani 1 1 d . . .
H15 H -0.4356 0.5698 0.2825 0.044 Uiso 1 1 calc R . .
C14 C -0.5712(10) 0.6490(5) 0.2690(4) 0.033(2) Uani 1 1 d . . .
C11 C -0.3711(10) 0.6716(5) 0.4241(4) 0.037(2) Uani 1 1 d . . .
C2 C 0.2447(10) 0.5784(4) 0.8265(4) 0.030(2) Uani 1 1 d . . .
C5 C 0.0192(10) 0.6348(4) 0.6932(4) 0.033(2) Uani 1 1 d . . .
C1 C 0.3718(11) 0.5484(4) 0.8976(5) 0.037(2) Uani 1 1 d . . .
C12 C -0.4943(11) 0.7143(5) 0.3869(5) 0.045(3) Uani 1 1 d . . .
H12 H -0.5103 0.7503 0.4132 0.054 Uiso 1 1 calc R . .
C8 C -0.1950(11) 0.6389(5) 0.5596(5) 0.041(2) Uani 1 1 d . . .
H8 H -0.2195 0.5953 0.5544 0.050 Uiso 1 1 calc R . .
C16 C -0.3466(11) 0.6167(5) 0.3863(4) 0.047(3) Uani 1 1 d . . .
H16 H -0.2641 0.5879 0.4122 0.057 Uiso 1 1 calc R . .
C13 C -0.5954(10) 0.7022(5) 0.3084(5) 0.041(2) Uani 1 1 d . . .
H13 H -0.6798 0.7304 0.2827 0.049 Uiso 1 1 calc R . .
C4 C 0.0537(11) 0.6642(4) 0.7660(4) 0.042(2) Uani 1 1 d . . .
H4 H 0.0036 0.7025 0.7702 0.050 Uiso 1 1 calc R . .
C6 C 0.0918(11) 0.5792(5) 0.6859(5) 0.046(3) Uani 1 1 d . . .
H6 H 0.0652 0.5602 0.6367 0.055 Uiso 1 1 calc R . .
C3 C 0.1645(11) 0.6348(5) 0.8318(4) 0.041(2) Uani 1 1 d . . .
H3 H 0.1861 0.6532 0.8810 0.049 Uiso 1 1 calc R . .
C10 C -0.1972(11) 0.7415(5) 0.5327(4) 0.045(3) Uani 1 1 d . . .
H10 H -0.2210 0.7803 0.5057 0.054 Uiso 1 1 calc R . .
C7 C 0.2064(11) 0.5508(5) 0.7521(5) 0.048(3) Uani 1 1 d . . .
H7 H 0.2579 0.5131 0.7469 0.058 Uiso 1 1 calc R . .
C9 C -0.0925(11) 0.7326(5) 0.6079(5) 0.042(3) Uani 1 1 d . . .
H9 H -0.014(10) 0.760(4) 0.652(4) 0.051 Uiso 1 1 d R . .

loop_
_atom_site_aniso_label
_atom_site_aniso_U_11
_atom_site_aniso_U_22
_atom_site_aniso_U_33
_atom_site_aniso_U_23
_atom_site_aniso_U_13
_atom_site_aniso_U_12
Br2 0.0649(11) 0.0741(14) 0.0708(10) 0.0107(9) 0.0258(8) 0.0304(9)
O8 0.034(4) 0.064(5) 0.026(3) -0.002(3) 0.001(3) 0.012(3)
O7 0.025(3) 0.052(4) 0.026(3) -0.010(3) 0.009(2) -0.001(3)
O6 0.055(4) 0.039(5) 0.036(3) -0.005(3) 0.002(3) -0.011(4)
O5 0.037(4) 0.047(5) 0.033(3) 0.004(3) 0.003(3) 0.003(3)
C31 0.042(6) 0.035(6) 0.024(4) -0.009(4) 0.019(4) -0.005(5)
C24 0.057(7) 0.037(7) 0.035(5) -0.006(5) 0.008(5) -0.008(5)
C18 0.025(5) 0.044(7) 0.029(5) 0.005(5) 0.007(4) 0.002(5)
C21 0.059(7) 0.036(7) 0.048(6) 0.007(5) 0.002(5) -0.004(5)
C20 0.043(6) 0.033(7) 0.036(5) -0.007(5) -0.005(4) 0.002(5)
N3 0.036(5) 0.038(6) 0.030(4) -0.004(4) -0.001(3) 0.003(4)
C22 0.036(5) 0.045(7) 0.025(5) -0.001(5) 0.009(4) 0.006(5)
C27 0.056(7) 0.049(8) 0.029(5) -0.013(5) -0.002(4) 0.022(5)
N4 0.037(5) 0.042(6) 0.022(4) 0.001(3) 0.003(3) 0.006(4)
C28 0.028(5) 0.049(7) 0.021(4) -0.001(4) 0.004(4) -0.002(5)
C26 0.070(7) 0.035(7) 0.040(6) -0.011(5) 0.009(5) 0.016(6)
C29 0.046(6) 0.047(7) 0.028(5) -0.012(4) 0.010(4) 0.007(5)
C25 0.044(6) 0.043(7) 0.032(5) -0.004(5) 0.011(4) 0.002(5)
C19 0.042(6) 0.033(7) 0.023(4) -0.002(4) 0.008(4) 0.000(5)
C32 0.039(6) 0.050(7) 0.024(5) 0.001(4) 0.004(4) 0.003(5)
C30 0.036(5) 0.056(7) 0.018(4) 0.003(4) 0.002(4) 0.008(5)
C33 0.042(6) 0.045(7) 0.025(5) -0.002(4) 0.006(4) 0.015(5)
C34 0.040(6) 0.039(7) 0.028(5) -0.002(4) 0.016(4) -0.005(5)
C23 0.050(6) 0.044(7) 0.026(5) -0.001(5) 0.001(4) -0.006(5)
O10 0.099(7) 0.065(7) 0.072(5) 0.002(4) 0.027(5) -0.001(5)
Br1 0.0559(9) 0.0623(12) 0.0423(8) -0.0127(7) 0.0089(7) 0.0095(8)
Gd2 0.0251(2) 0.0350(3) 0.0191(2) 0.00054(19) 0.00416(16) 0.0017(2)
O1 0.035(4) 0.076(5) 0.032(3) 0.011(3) 0.013(3) 0.022(4)
O9 0.044(4) 0.032(4) 0.036(3) -0.005(3) 0.007(3) 0.004(3)
O2 0.035(4) 0.052(5) 0.032(3) 0.007(3) 0.014(3) 0.005(3)
O3 0.038(4) 0.040(5) 0.024(3) -0.004(3) -0.003(3) 0.007(3)
O4 0.044(4) 0.039(5) 0.029(3) 0.000(3) -0.010(3) 0.006(3)
N2 0.033(4) 0.039(6) 0.026(4) -0.007(4) -0.002(3) -0.005(4)
N1 0.039(5) 0.039(6) 0.024(4) -0.001(4) 0.003(3) 0.005(4)
C17 0.027(5) 0.035(7) 0.028(5) -0.005(5) 0.001(4) -0.008(5)
C15 0.037(6) 0.036(6) 0.030(5) -0.007(4) 0.004(4) 0.009(5)
C14 0.025(5) 0.045(7) 0.024(4) 0.003(4) 0.003(4) 0.006(4)
C11 0.035(6) 0.049(7) 0.020(4) -0.003(4) 0.000(4) 0.001(5)
C2 0.031(5) 0.036(6) 0.023(4) 0.008(4) 0.009(4) -0.003(4)
C5 0.028(5) 0.044(7) 0.021(4) -0.002(4) 0.001(4) 0.002(5)
C1 0.038(6) 0.038(7) 0.028(5) 0.001(4) 0.006(4) -0.008(5)
C12 0.047(6) 0.041(7) 0.034(5) -0.003(4) 0.000(4) 0.011(5)
C8 0.047(6) 0.037(7) 0.029(5) 0.006(5) 0.000(4) 0.004(5)
C16 0.044(6) 0.053(8) 0.027(5) 0.005(5) -0.006(4) 0.014(5)
C13 0.032(5) 0.048(7) 0.032(5) 0.003(5) 0.000(4) 0.011(5)
C4 0.044(6) 0.038(7) 0.033(5) -0.001(4) 0.002(4) 0.019(5)
C6 0.046(6) 0.054(8) 0.028(5) -0.010(5) 0.002(4) 0.010(5)
C3 0.045(6) 0.049(7) 0.022(4) 0.000(4) 0.005(4) 0.006(5)
C10 0.053(6) 0.046(8) 0.024(5) -0.002(4) 0.001(4) -0.001(5)
C7 0.050(6) 0.052(8) 0.036(5) 0.000(5) 0.010(5) 0.016(5)
C9 0.039(6) 0.047(8) 0.035(5) 0.000(5) 0.008(4) -0.002(5)

loop_
_atom_type_symbol
_atom_type_description
_atom_type_scat_dispersion_real
_atom_type_scat_dispersion_imag
_atom_type_scat_source
C C 0.0033 0.0016 'International Tables Vol C Tables 4.2.6.8 and 6.1.1.4'
H H 0.0000 0.0000 'International Tables Vol C Tables 4.2.6.8 and 6.1.1.4'
Br Br -0.2901 2.4595 'International Tables Vol C Tables 4.2.6.8 and 6.1.1.4'
Gd Gd -0.1653 3.9035 'International Tables Vol C Tables 4.2.6.8 and 6.1.1.4'
N N 0.0061 0.0033 'International Tables Vol C Tables 4.2.6.8 and 6.1.1.4'
O O 0.0106 0.0060 'International Tables Vol C Tables 4.2.6.8 and 6.1.1.4'

loop_
_geom_angle_atom_site_label_1
_geom_angle_atom_site_label_2
_geom_angle_atom_site_label_3
_geom_angle
_geom_angle_site_symmetry_1
_geom_angle_site_symmetry_3
C34 O8 Gd2 91.3(5) . 1_454
C34 O7 Gd2 94.0(5) . 1_454
C34 O7 Gd2 140.3(5) . 3_666
Gd2 O7 Gd2 108.3(2) 1_454 3_666
C18 O5 Gd2 161.1(5) . .
C32 C31 C30 118.8(7) . .
C32 C31 C34 121.4(8) . .
C30 C31 C34 119.8(8) . .
C19 C24 H24 119.1 . .
C23 C24 H24 119.1 . .
C23 C24 C19 121.7(9) . .
O6 C18 O5 125.0(8) . .
O6 C18 C19 118.8(9) . .
O5 C18 C19 116.2(8) . .
C20 C21 H21 121.0 . .
C20 C21 C22 118.0(9) . .
C22 C21 H21 121.0 . .
C21 C20 H20 118.6 . .
C21 C20 C19 122.8(9) . .
C19 C20 H20 118.6 . .
C26 N3 C22 124.9(7) . .
C25 N3 C22 126.1(8) . .
C25 N3 C26 108.9(7) . .
C21 C22 N3 118.4(8) . .
C23 C22 C21 121.6(8) . .
C23 C22 N3 120.0(8) . .
N4 C27 H27 127.0 . .
C26 C27 H27 127.0 . .
C26 C27 N4 106.0(8) . .
C27 N4 C28 125.1(7) . .
C25 N4 C27 108.8(7) . .
C25 N4 C28 126.0(8) . .
C29 C28 N4 119.4(8) . .
C29 C28 C33 120.2(7) . .
C33 C28 N4 120.4(7) . .
N3 C26 H26 126.5 . .
C27 C26 N3 107.1(8) . .
C27 C26 H26 126.5 . .
C28 C29 H29 120.2 . .
C28 C29 C30 119.7(8) . .
C30 C29 H29 120.2 . .
N3 C25 N4 109.2(8) . .
N3 C25 H25 125.4 . .
N4 C25 H25 125.4 . .
C24 C19 C18 121.5(9) . .
C20 C19 C24 117.0(8) . .
C20 C19 C18 121.4(8) . .
C31 C32 H32 119.5 . .
C33 C32 C31 120.9(8) . .
C33 C32 H32 119.5 . .
C31 C30 C29 120.1(8) . .
C31 C30 H30 119.9 . .
C29 C30 H30 119.9 . .
C28 C33 H33 120.1 . .
C32 C33 C28 119.9(8) . .
C32 C33 H33 120.1 . .
O8 C34 O7 119.8(7) . .
O8 C34 C31 121.1(8) . .
O8 C34 Gd2 62.7(4) . 1_454
O7 C34 C31 119.0(8) . .
O7 C34 Gd2 59.5(4) . 1_454
C31 C34 Gd2 163.1(6) . 1_454
C24 C23 H23 120.6 . .
C22 C23 C24 118.8(9) . .
C22 C23 H23 120.6 . .
H10A O10 H10B 109.5 . .
O8 Gd2 C34 25.9(2) 1_656 1_656
O8 Gd2 Gd2 80.75(14) 1_656 3_767
O7 Gd2 O8 51.80(19) 1_656 1_656
O7 Gd2 O8 110.61(19) 3_666 1_656
O7 Gd2 O7 71.7(2) 1_656 3_666
O7 Gd2 C34 26.5(2) 1_656 1_656
O7 Gd2 C34 94.3(2) 3_666 1_656
O7 Gd2 Gd2 35.62(13) 3_666 3_767
O7 Gd2 Gd2 36.11(12) 1_656 3_767
O7 Gd2 O9 79.1(2) 1_656 .
O5 Gd2 O8 80.0(2) . 1_656
O5 Gd2 O7 69.9(2) . 3_666
O5 Gd2 O7 97.4(2) . 1_656
O5 Gd2 C34 92.5(3) . 1_656
O5 Gd2 Gd2 82.25(15) . 3_767
O5 Gd2 O1 76.9(2) . .
O5 Gd2 O9 139.8(2) . .
O5 Gd2 O2 147.1(2) . 3_667
O5 Gd2 O3 94.7(2) . 3_566
C34 Gd2 Gd2 59.83(19) 1_656 3_767
O1 Gd2 O8 83.4(2) . 1_656
O1 Gd2 O7 140.38(19) . 3_666
O1 Gd2 O7 134.9(2) . 1_656
O1 Gd2 C34 108.4(3) . 1_656
O1 Gd2 Gd2 155.65(17) . 3_767
O1 Gd2 O9 132.8(2) . .
O9 Gd2 O8 123.3(2) . 1_656
O9 Gd2 O7 71.06(19) . 3_666
O9 Gd2 C34 99.6(2) . 1_656
O9 Gd2 Gd2 71.50(15) . 3_767
O2 Gd2 O8 73.9(2) 3_667 1_656
O2 Gd2 O7 82.1(2) 3_667 1_656
O2 Gd2 O7 138.44(19) 3_667 3_666
O2 Gd2 C34 72.4(2) 3_667 1_656
O2 Gd2 Gd2 112.35(17) 3_667 3_767
O2 Gd2 O1 80.5(2) 3_667 .
O2 Gd2 O9 72.7(2) 3_667 .
O3 Gd2 O8 160.5(2) 3_566 1_656
O3 Gd2 O7 147.6(2) 3_566 1_656
O3 Gd2 O7 84.6(2) 3_566 3_666
O3 Gd2 C34 171.9(2) 3_566 1_656
O3 Gd2 Gd2 117.33(15) 3_566 3_767
O3 Gd2 O1 77.1(2) 3_566 .
O3 Gd2 O9 72.4(2) 3_566 .
O3 Gd2 O2 103.2(2) 3_566 3_667
C1 O1 Gd2 143.1(5) . .
Gd2 O9 H9A 110.0 . .
Gd2 O9 H9B 109.8 . .
H9A O9 H9B 108.8 . .
C1 O2 Gd2 147.9(6) . 3_667
C17 O3 Gd2 145.0(5) . 3_566
C8 N2 C11 126.2(8) . .
C8 N2 C10 109.0(7) . .
C10 N2 C11 124.6(7) . .
C8 N1 C5 127.0(8) . .
C8 N1 C9 107.9(7) . .
C9 N1 C5 124.8(7) . .
O3 C17 C14 114.0(8) . .
O4 C17 O3 126.0(7) . .
O4 C17 C14 120.0(8) . .
C14 C15 H15 119.2 . .
C14 C15 C16 121.7(8) . .
C16 C15 H15 119.2 . .
C15 C14 C17 121.2(8) . .
C15 C14 C13 119.1(7) . .
C13 C14 C17 119.7(8) . .
C12 C11 N2 120.3(8) . .
C12 C11 C16 121.7(8) . .
C16 C11 N2 118.0(8) . .
C3 C2 C1 121.7(7) . .
C3 C2 C7 118.0(7) . .
C7 C2 C1 120.3(8) . .
C4 C5 N1 119.2(8) . .
C6 C5 N1 119.0(7) . .
C6 C5 C4 121.7(8) . .
O1 C1 O2 126.3(8) . .
O1 C1 C2 117.1(7) . .
O2 C1 C2 116.6(8) . .
C11 C12 H12 120.7 . .
C11 C12 C13 118.6(9) . .
C13 C12 H12 120.7 . .
N2 C8 H8 125.4 . .
N1 C8 N2 109.2(8) . .
N1 C8 H8 125.4 . .
C15 C16 C11 118.1(8) . .
C15 C16 H16 121.0 . .
C11 C16 H16 121.0 . .
C14 C13 C12 120.9(8) . .
C14 C13 H13 119.5 . .
C12 C13 H13 119.5 . .
C5 C4 H4 120.9 . .
C3 C4 C5 118.2(8) . .
C3 C4 H4 120.9 . .
C5 C6 H6 120.1 . .
C5 C6 C7 119.8(8) . .
C7 C6 H6 120.1 . .
C2 C3 H3 119.1 . .
C4 C3 C2 121.8(8) . .
C4 C3 H3 119.1 . .
N2 C10 H10 126.3 . .
N2 C10 C9 107.4(9) . .
C9 C10 H10 126.3 . .
C2 C7 H7 119.8 . .
C6 C7 C2 120.5(9) . .
C6 C7 H7 119.8 . .
N1 C9 H9 116(5) . .
C10 C9 N1 106.4(8) . .
C10 C9 H9 138(5) . .

loop_
_geom_bond_atom_site_label_1
_geom_bond_atom_site_label_2
_geom_bond_distance
_geom_bond_site_symmetry_2
O8 C34 1.257(10) .
O8 Gd2 2.558(6) 1_454
O7 C34 1.289(10) .
O7 Gd2 2.484(6) 1_454
O7 Gd2 2.514(6) 3_666
O6 C18 1.232(10) .
O5 C18 1.295(10) .
O5 Gd2 2.258(7) .
C31 C32 1.394(11) .
C31 C30 1.397(11) .
C31 C34 1.504(10) .
C24 H24 0.9300 .
C24 C19 1.400(12) .
C24 C23 1.382(11) .
C18 C19 1.527(11) .
C21 H21 0.9300 .
C21 C20 1.376(11) .
C21 C22 1.392(12) .
C20 H20 0.9300 .
C20 C19 1.387(12) .
N3 C22 1.460(10) .
N3 C26 1.374(11) .
N3 C25 1.319(10) .
C22 C23 1.372(12) .
C27 H27 0.9300 .
C27 N4 1.388(11) .
C27 C26 1.369(12) .
N4 C28 1.454(10) .
N4 C25 1.325(10) .
C28 C29 1.380(11) .
C28 C33 1.390(11) .
C26 H26 0.9300 .
C29 H29 0.9300 .
C29 C30 1.409(10) .
C25 H25 0.9300 .
C32 H32 0.9300 .
C32 C33 1.383(11) .
C30 H30 0.9300 .
C33 H33 0.9300 .
C34 Gd2 2.876(9) 1_454
C23 H23 0.9300 .
O10 H10A 0.8497 .
O10 H10B 0.8499 .
Gd2 O8 2.558(6) 1_656
Gd2 O7 2.514(6) 3_666
Gd2 O7 2.484(6) 1_656
Gd2 C34 2.876(9) 1_656
Gd2 Gd2 4.050(6) 3_767
Gd2 O1 2.345(7) .
Gd2 O9 2.502(6) .
Gd2 O2 2.326(6) 3_667
Gd2 O3 2.316(6) 3_566
O1 C1 1.250(10) .
O9 H9A 0.8638 .
O9 H9B 0.8637 .
O2 Gd2 2.326(6) 3_667
O2 C1 1.266(9) .
O3 Gd2 2.316(6) 3_566
O3 C17 1.290(10) .
O4 C17 1.219(10) .
N2 C11 1.450(10) .
N2 C8 1.338(10) .
N2 C10 1.356(11) .
N1 C5 1.456(10) .
N1 C8 1.312(10) .
N1 C9 1.403(12) .
C17 C14 1.530(11) .
C15 H15 0.9300 .
C15 C14 1.375(11) .
C15 C16 1.394(11) .
C14 C13 1.382(12) .
C11 C12 1.375(12) .
C11 C16 1.395(12) .
C2 C1 1.505(11) .
C2 C3 1.397(12) .
C2 C7 1.398(11) .
C5 C4 1.394(11) .
C5 C6 1.355(12) .
C12 H12 0.9300 .
C12 C13 1.405(11) .
C8 H8 0.9300 .
C16 H16 0.9300 .
C13 H13 0.9300 .
C4 H4 0.9300 .
C4 C3 1.383(11) .
C6 H6 0.9300 .
C6 C7 1.393(12) .
C3 H3 0.9300 .
C10 H10 0.9300 .
C10 C9 1.358(11) .
C7 H7 0.9300 .
C9 H9 1.02(8) .

loop_
_geom_torsion_atom_site_label_1
_geom_torsion_atom_site_label_2
_geom_torsion_atom_site_label_3
_geom_torsion_atom_site_label_4
_geom_torsion
_geom_torsion_site_symmetry_1
_geom_torsion_site_symmetry_4
O6 C18 C19 C24 179.7(8) . .
O6 C18 C19 C20 -3.4(13) . .
O5 C18 C19 C24 2.2(12) . .
O5 C18 C19 C20 179.1(8) . .
C31 C32 C33 C28 -0.1(14) . .
C21 C20 C19 C24 0.1(14) . .
C21 C20 C19 C18 -177.0(8) . .
C21 C22 C23 C24 -0.5(14) . .
C20 C21 C22 N3 176.5(8) . .
C20 C21 C22 C23 -1.0(14) . .
N3 C22 C23 C24 -177.9(8) . .
C22 C21 C20 C19 1.2(15) . .
C22 N3 C26 C27 179.7(8) . .
C22 N3 C25 N4 -178.6(8) . .
C27 N4 C28 C29 -17.0(13) . .
C27 N4 C28 C33 162.4(9) . .
C27 N4 C25 N3 -2.2(11) . .
N4 C27 C26 N3 -0.6(11) . .
N4 C28 C29 C30 173.7(8) . .
N4 C28 C33 C32 -174.0(8) . .
C28 N4 C25 N3 173.7(7) . .
C28 C29 C30 C31 0.7(14) . .
C26 N3 C22 C21 -35.7(13) . .
C26 N3 C22 C23 141.8(10) . .
C26 N3 C25 N4 1.8(11) . .
C26 C27 N4 C28 -174.2(8) . .
C26 C27 N4 C25 1.7(11) . .
C29 C28 C33 C32 5.5(14) . .
C25 N3 C22 C21 144.8(9) . .
C25 N3 C22 C23 -37.6(13) . .
C25 N3 C26 C27 -0.7(11) . .
C25 N4 C28 C29 167.7(9) . .
C25 N4 C28 C33 -12.8(13) . .
C19 C24 C23 C22 1.8(14) . .
C32 C31 C30 C29 4.6(13) . .
C32 C31 C34 O8 172.2(9) . .
C32 C31 C34 O7 -6.4(12) . .
C32 C31 C34 Gd2 74(2) . 1_454
C30 C31 C32 C33 -4.9(13) . .
C30 C31 C34 O8 -6.7(13) . .
C30 C31 C34 O7 174.7(8) . .
C30 C31 C34 Gd2 -105(2) . 1_454
C33 C28 C29 C30 -5.7(14) . .
C34 C31 C32 C33 176.2(8) . .
C34 C31 C30 C29 -176.5(8) . .
C23 C24 C19 C18 175.4(8) . .
C23 C24 C19 C20 -1.6(14) . .
Gd2 O8 C34 O7 17.4(8) 1_454 .
Gd2 O8 C34 C31 -161.1(7) 1_454 .
Gd2 O7 C34 O8 107.2(9) 3_666 .
Gd2 O7 C34 O8 -18.0(8) 1_454 .
Gd2 O7 C34 C31 160.6(7) 1_454 .
Gd2 O7 C34 C31 -74.3(10) 3_666 .
Gd2 O7 C34 Gd2 125.2(7) 3_666 1_454
Gd2 O5 C18 O6 74(2) . .
Gd2 O5 C18 C19 -108.4(16) . .
Gd2 O1 C1 O2 -27.0(16) . .
Gd2 O1 C1 C2 154.2(7) . .
Gd2 O2 C1 O1 -88.2(13) 3_667 .
Gd2 O2 C1 C2 90.6(12) 3_667 .
Gd2 O3 C17 O4 -5.3(16) 3_566 .
Gd2 O3 C17 C14 173.3(6) 3_566 .
O3 C17 C14 C15 5.0(12) . .
O3 C17 C14 C13 -172.7(8) . .
O4 C17 C14 C15 -176.3(8) . .
O4 C17 C14 C13 6.0(13) . .
N2 C11 C12 C13 178.0(8) . .
N2 C11 C16 C15 -178.1(8) . .
N2 C10 C9 N1 2.3(10) . .
N1 C5 C4 C3 -176.9(8) . .
N1 C5 C6 C7 175.3(8) . .
C17 C14 C13 C12 179.9(8) . .
C15 C14 C13 C12 2.1(14) . .
C14 C15 C16 C11 0.6(14) . .
C11 N2 C8 N1 174.6(7) . .
C11 N2 C10 C9 -176.3(8) . .
C11 C12 C13 C14 -0.5(14) . .
C5 N1 C8 N2 -173.2(7) . .
C5 N1 C9 C10 172.6(8) . .
C5 C4 C3 C2 2.0(14) . .
C5 C6 C7 C2 1.4(15) . .
C1 C2 C3 C4 176.6(8) . .
C1 C2 C7 C6 -178.3(9) . .
C12 C11 C16 C15 1.1(14) . .
C8 N2 C11 C12 144.4(9) . .
C8 N2 C11 C16 -36.5(13) . .
C8 N2 C10 C9 -1.2(11) . .
C8 N1 C5 C4 -145.1(9) . .
C8 N1 C5 C6 38.4(13) . .
C8 N1 C9 C10 -2.5(10) . .
C16 C15 C14 C17 -179.9(8) . .
C16 C15 C14 C13 -2.2(14) . .
C16 C11 C12 C13 -1.1(14) . .
C4 C5 C6 C7 -1.2(15) . .
C6 C5 C4 C3 -0.4(14) . .
C3 C2 C1 O1 -147.8(9) . .
C3 C2 C1 O2 33.3(12) . .
C3 C2 C7 C6 0.1(14) . .
C10 N2 C11 C12 -41.4(13) . .
C10 N2 C11 C16 137.8(9) . .
C10 N2 C8 N1 -0.4(10) . .
C7 C2 C1 O1 30.6(12) . .
C7 C2 C1 O2 -148.3(8) . .
C7 C2 C3 C4 -1.8(14) . .
C9 N1 C5 C4 40.7(12) . .
C9 N1 C5 C6 -135.9(9) . .
C9 N1 C8 N2 1.8(10) . .
